data_1516478
loop_
_publ_author_name
'Medina, Florian'
'Besnard, C\'eline'
'Lacour, J\'er\^ome'

_publ_section_title
;
 One-Step Synthesis of Nitrogen-Containing Medium-Sized Rings via \a-Imino
 Diazo Intermediates.
;
_journal_issue 12
_journal_name_full 'Organic letters'
_journal_page_first 3232
_journal_page_last 3235
_journal_paper_doi 10.1021/ol5012532
_journal_volume 16
_journal_year 2014
_chemical_formula_moiety 'C17 H16 Br N O4 S'
_chemical_formula_sum 'C17 H16 Br N O4 S'
_chemical_formula_weight 410.28
_chemical_name_systematic
;
 ? 
;
_space_group_crystal_system monoclinic
_space_group_IT_number 14
_space_group_name_Hall '-P 2yab'
_space_group_name_H-M_alt 'P 1 21/a 1'
_symmetry_space_group_name_Hall '-P 2yab'
_symmetry_space_group_name_H-M 'P 1 21/a 1'
_atom_sites_solution_hydrogens geom
_atom_sites_solution_primary direct
_atom_sites_solution_secondary difmap
_audit_creation_date 2013-03-07
_audit_creation_method
;
  Olex2 1.1
  (compiled Nov  1 2011 20:42:30, GUI svn.r3906)
;
_cell_angle_alpha 90.00
_cell_angle_beta 98.363(3)
_cell_angle_gamma 90.00
_cell_formula_units_Z 4
_cell_length_a 12.4111(4)
_cell_length_b 11.2306(4)
_cell_length_c 12.7572(4)
_cell_measurement_reflns_used 3841
_cell_measurement_temperature 180(2)
_cell_measurement_theta_max 28.1384
_cell_measurement_theta_min 3.0640
_cell_volume 1759.24(10)
_computing_cell_refinement
;
CrysAlisPro, Agilent Technologies,
Version 1.171.36.21 (release 14-08-2012 CrysAlis171 .NET)
(compiled Sep 14 2012,17:21:16)
;
_computing_data_collection
;
CrysAlisPro, Agilent Technologies,
Version 1.171.36.21 (release 14-08-2012 CrysAlis171 .NET)
(compiled Sep 14 2012,17:21:16)
;
_computing_data_reduction
;
CrysAlisPro, Agilent Technologies,
Version 1.171.36.21 (release 14-08-2012 CrysAlis171 .NET)
(compiled Sep 14 2012,17:21:16)
;
_computing_molecular_graphics
;
O. V. Dolomanov, L. J. Bourhis, R. J. Gildea, J. A. K. Howard and H. Puschmann,
OLEX2: a complete structure solution, refinement and analysis program.
J. Appl. Cryst. (2009). 42, 339-341.
;
_computing_publication_material
;
O. V. Dolomanov, L. J. Bourhis, R. J. Gildea, J. A. K. Howard and H. Puschmann,
OLEX2: a complete structure solution, refinement and analysis program.
J. Appl. Cryst. (2009). 42, 339-341.
;
_computing_structure_refinement
;
SHELXL, G.M. Sheldrick, Acta Cryst.
2008). A64, 112-122
;
_computing_structure_solution
;
XS, G.M. Sheldrick, Acta Cryst.
(2008). A64, 112-122
;
_diffrn_ambient_temperature 180
_diffrn_detector_area_resol_mean 10.4679
_diffrn_measured_fraction_theta_full 0.9967
_diffrn_measured_fraction_theta_max 0.9757
_diffrn_measurement_details
;
  1 omega  -20.00    6.00   0.5000    5.0000
omega____ theta____ kappa____ phi______ frames
    -      -11.2297  -99.0000  -60.0000 52

  2 omega   37.00   81.00   0.5000    5.0000
omega____ theta____ kappa____ phi______ frames
    -       12.1672 -178.0000  -90.0000 88

  3 omega  -48.00   39.00   0.5000    5.0000
omega____ theta____ kappa____ phi______ frames
    -       12.1672  -38.0000 -120.0000 174

  4 omega   36.00   89.00   0.5000    5.0000
omega____ theta____ kappa____ phi______ frames
    -       12.1672  178.0000 -180.0000 106
;
_diffrn_measurement_device_type 'SuperNova, Dual, Cu at zero, Atlas'
_diffrn_measurement_method '\w scans'
_diffrn_orient_matrix_UB_11 -0.0369669000
_diffrn_orient_matrix_UB_12 0.0386038000
_diffrn_orient_matrix_UB_13 -0.0311518000
_diffrn_orient_matrix_UB_21 0.0081290000
_diffrn_orient_matrix_UB_22 0.0435381000
_diffrn_orient_matrix_UB_23 0.0406652000
_diffrn_orient_matrix_UB_31 0.0436370000
_diffrn_orient_matrix_UB_32 0.0245862000
_diffrn_orient_matrix_UB_33 -0.0230984000
_diffrn_radiation_monochromator mirror
_diffrn_radiation_type 'Mo K\a'
_diffrn_radiation_wavelength 0.7107
_diffrn_reflns_av_R_equivalents 0.0259
_diffrn_reflns_av_unetI/netI 0.0369
_diffrn_reflns_limit_h_max 14
_diffrn_reflns_limit_h_min -15
_diffrn_reflns_limit_k_max 14
_diffrn_reflns_limit_k_min -14
_diffrn_reflns_limit_l_max 15
_diffrn_reflns_limit_l_min -15
_diffrn_reflns_number 7974
_diffrn_reflns_theta_full 25.25
_diffrn_reflns_theta_max 28.20
_diffrn_reflns_theta_min 3.07
_diffrn_source 'SuperNova (Mo) X-ray Source'
_diffrn_source_current n/a
_diffrn_source_voltage n/a
_exptl_absorpt_coefficient_mu 2.475
_exptl_absorpt_correction_T_max 1.00000
_exptl_absorpt_correction_T_min 0.68594
_exptl_absorpt_correction_type multi-scan
_exptl_absorpt_process_details
;
CrysAlisPro, Agilent Technologies,
Version 1.171.36.21 (release 14-08-2012 CrysAlis171 .NET)
(compiled Sep 14 2012,17:21:16)
Empirical absorption correction using spherical harmonics,
 implemented in SCALE3 ABSPACK scaling algorithm.
;
_exptl_crystal_colour
;
;
_exptl_crystal_colour_primary colourless
_exptl_crystal_density_diffrn 1.549
_exptl_crystal_density_method 'not measured'
_exptl_crystal_description
;
;
_exptl_crystal_F_000 832
_exptl_crystal_size_max 0.6862
_exptl_crystal_size_mid 0.3013
_exptl_crystal_size_min 0.0541
_refine_diff_density_max 0.479
_refine_diff_density_min -0.392
_refine_diff_density_rms 0.060
_refine_ls_extinction_method none
_refine_ls_goodness_of_fit_ref 1.027
_refine_ls_hydrogen_treatment constr
_refine_ls_matrix_type full
_refine_ls_number_parameters 217
_refine_ls_number_reflns 3673
_refine_ls_number_restraints 0
_refine_ls_restrained_S_all 1.027
_refine_ls_R_factor_all 0.0416
_refine_ls_R_factor_gt 0.0329
_refine_ls_shift/su_max 0.001
_refine_ls_shift/su_mean 0.000
_refine_ls_structure_factor_coef Fsqd
_refine_ls_weighting_details 'calc w=1/[\s^2^(Fo^2^)+(0.0313P)^2^+0.6081P] where P=(Fo^2^+2Fc^2^)/3'
_refine_ls_weighting_scheme calc
_refine_ls_wR_factor_gt 0.0715
_refine_ls_wR_factor_ref 0.0765
_reflns_number_gt 3141
_reflns_number_total 3673
_reflns_threshold_expression >2sigma(I)
_cod_data_source_file ol5012532_si_002.cif
_cod_data_source_block fm98
_cod_depositor_comments 'Adding full bibliography for 1516477--1516478.cif.'
_cod_database_code 1516478
_chemical_oxdiff_formula 'Br1 S1 O4 C17 N1'
_reflns_odcompleteness_completeness 99.67
_reflns_odcompleteness_iscentric 1
_reflns_odcompleteness_theta 24.97
_olex2_refinement_description
;
1. Fixed Uiso
 At 1.2 times of:
  H17 of C17, H14 of C14, H23 of C23, H20 of C20, H15 of C15, H13 of C13, H19
  of C19, {H8A,H8B} of C8, {H11A,H11B} of C11, H16 of C16, H5 of C5, {H9A,H9B}
  of C9, H22 of C22
2.a Secondary CH2 refined with riding coordinates:
 C9(H9A,H9B), C11(H11A,H11B), C8(H8A,H8B)
2.b Aromatic/amide H refined with riding coordinates:
 C17(H17), C20(H20), C23(H23), C14(H14), C13(H13), C15(H15), C16(H16), C5(H5),
 C22(H22), C19(H19)
;

loop_
_space_group_symop_id
_space_group_symop_operation_xyz
1 'x, y, z'
2 '-x+1/2, y+1/2, -z'
3 '-x, -y, -z'
4 'x-1/2, -y-1/2, z'

loop_
_atom_site_label
_atom_site_type_symbol
_atom_site_fract_x
_atom_site_fract_y
_atom_site_fract_z
_atom_site_U_iso_or_equiv
_atom_site_adp_type
_atom_site_occupancy
_atom_site_symmetry_multiplicity
_atom_site_calc_flag
_atom_site_refinement_flags
Br1 Br 0.60102(2) 0.71840(3) 0.367662(19) 0.04051(10) Uani 1 1 d .
S1 S 0.36162(4) 0.60283(5) 0.76733(4) 0.02683(14) Uani 1 1 d .
O2 O 0.41850(12) 0.50689(14) 0.82481(12) 0.0327(4) Uani 1 1 d .
N4 N 0.38544(14) 0.72260(16) 0.84122(14) 0.0249(4) Uani 1 1 d .
C12 C 0.64696(16) 0.83129(19) 1.00665(16) 0.0235(4) Uani 1 1 d .
C17 C 0.66829(18) 0.7425(2) 1.08370(18) 0.0294(5) Uani 1 1 d .
H17 H 0.6152 0.6830 1.0897 0.035 Uiso 1 1 calc R
O10 O 0.30104(12) 0.88302(15) 0.73588(12) 0.0338(4) Uani 1 1 d .
C21 C 0.52809(18) 0.6810(2) 0.48420(17) 0.0292(5) Uani 1 1 d .
C20 C 0.4185(2) 0.7062(2) 0.47900(19) 0.0385(6) Uani 1 1 d .
H20 H 0.3793 0.7411 0.4171 0.046 Uiso 1 1 calc R
O3 O 0.24673(12) 0.59667(16) 0.73462(13) 0.0376(4) Uani 1 1 d .
C23 C 0.53474(17) 0.6022(2) 0.65845(17) 0.0298(5) Uani 1 1 d .
H23 H 0.5739 0.5660 0.7198 0.036 Uiso 1 1 calc R
C14 C 0.82240(18) 0.9175(2) 1.07069(18) 0.0344(5) Uani 1 1 d .
H14 H 0.8748 0.9784 1.0669 0.041 Uiso 1 1 calc R
C6 C 0.54648(17) 0.8302(2) 0.92788(16) 0.0251(5) Uani 1 1 d .
O7 O 0.52115(12) 0.93925(14) 0.88298(12) 0.0316(4) Uani 1 1 d .
C13 C 0.72501(17) 0.9196(2) 1.00188(17) 0.0278(5) Uani 1 1 d .
H13 H 0.7114 0.9817 0.9511 0.033 Uiso 1 1 calc R
C15 C 0.84393(19) 0.8279(2) 1.14448(19) 0.0369(6) Uani 1 1 d .
H15 H 0.9114 0.8259 1.1903 0.044 Uiso 1 1 calc R
C16 C 0.76635(19) 0.7406(2) 1.15130(19) 0.0353(6) Uani 1 1 d .
H16 H 0.7805 0.6792 1.2026 0.042 Uiso 1 1 calc R
C5 C 0.48759(16) 0.7316(2) 0.90658(17) 0.0250(5) Uani 1 1 d .
H5 H 0.5172 0.6601 0.9385 0.030 Uiso 1 1 calc R
C9 C 0.37670(17) 0.9787(2) 0.73662(19) 0.0329(5) Uani 1 1 d .
H9A H 0.3571 1.0411 0.7853 0.040 Uiso 1 1 calc R
H9B H 0.3688 1.0137 0.6647 0.040 Uiso 1 1 calc R
C18 C 0.42560(17) 0.62858(19) 0.65461(17) 0.0253(5) Uani 1 1 d .
C22 C 0.58691(18) 0.6286(2) 0.57248(18) 0.0318(5) Uani 1 1 d .
H22 H 0.6620 0.6111 0.5742 0.038 Uiso 1 1 calc R
C11 C 0.30537(17) 0.8190(2) 0.83118(19) 0.0307(5) Uani 1 1 d .
H11A H 0.2325 0.7851 0.8355 0.037 Uiso 1 1 calc R
H11B H 0.3234 0.8746 0.8914 0.037 Uiso 1 1 calc R
C8 C 0.49469(17) 0.9457(2) 0.76948(17) 0.0320(5) Uani 1 1 d .
H8A H 0.5093 0.8677 0.7382 0.038 Uiso 1 1 calc R
H8B H 0.5417 1.0059 0.7419 0.038 Uiso 1 1 calc R
C19 C 0.36675(19) 0.6800(2) 0.56486(18) 0.0348(5) Uani 1 1 d .
H19 H 0.2915 0.6970 0.5627 0.042 Uiso 1 1 calc R

loop_
_atom_site_aniso_label
_atom_site_aniso_U_11
_atom_site_aniso_U_22
_atom_site_aniso_U_33
_atom_site_aniso_U_23
_atom_site_aniso_U_13
_atom_site_aniso_U_12
Br1 0.04638(17) 0.04733(18) 0.02878(15) 0.00108(11) 0.00869(10) -0.01193(11)
S1 0.0269(3) 0.0254(3) 0.0282(3) -0.0023(2) 0.0043(2) -0.0062(2)
O2 0.0445(9) 0.0217(8) 0.0320(9) 0.0022(7) 0.0058(7) -0.0045(7)
N4 0.0239(9) 0.0234(10) 0.0272(10) -0.0007(8) 0.0035(7) -0.0003(7)
C12 0.0264(11) 0.0218(11) 0.0228(11) -0.0042(9) 0.0055(8) 0.0000(9)
C17 0.0329(12) 0.0277(12) 0.0273(12) 0.0003(10) 0.0030(9) -0.0015(10)
O10 0.0297(8) 0.0320(9) 0.0371(9) 0.0043(7) -0.0042(7) -0.0005(7)
C21 0.0363(13) 0.0279(12) 0.0235(11) -0.0019(10) 0.0045(9) -0.0052(10)
C20 0.0419(14) 0.0443(16) 0.0277(13) 0.0054(11) -0.0002(10) 0.0081(11)
O3 0.0280(8) 0.0465(11) 0.0382(9) -0.0076(8) 0.0043(7) -0.0111(7)
C23 0.0290(11) 0.0319(13) 0.0272(12) 0.0026(10) -0.0003(9) -0.0010(10)
C14 0.0287(12) 0.0410(15) 0.0334(13) -0.0069(11) 0.0045(9) -0.0091(10)
C6 0.0277(11) 0.0246(11) 0.0238(11) 0.0010(9) 0.0066(8) 0.0010(9)
O7 0.0393(9) 0.0222(8) 0.0304(9) 0.0029(7) -0.0049(6) -0.0006(7)
C13 0.0335(12) 0.0259(12) 0.0243(11) -0.0022(9) 0.0057(9) -0.0029(10)
C15 0.0292(12) 0.0481(16) 0.0313(13) -0.0059(12) -0.0019(9) 0.0033(11)
C16 0.0413(14) 0.0344(14) 0.0283(13) 0.0017(11) -0.0008(10) 0.0073(11)
C5 0.0239(11) 0.0251(11) 0.0257(11) -0.0003(9) 0.0027(8) -0.0004(9)
C9 0.0341(12) 0.0298(13) 0.0335(13) 0.0067(10) 0.0002(9) 0.0014(10)
C18 0.0273(11) 0.0236(11) 0.0246(11) -0.0030(9) 0.0019(8) -0.0031(9)
C22 0.0266(11) 0.0371(14) 0.0311(12) 0.0000(11) 0.0026(9) -0.0040(10)
C11 0.0253(11) 0.0311(13) 0.0365(13) 0.0003(11) 0.0075(9) 0.0033(10)
C8 0.0324(12) 0.0339(13) 0.0295(12) 0.0095(11) 0.0036(9) -0.0040(10)
C19 0.0286(12) 0.0438(15) 0.0316(13) 0.0003(11) 0.0027(9) 0.0071(11)

loop_
_atom_type_symbol
_atom_type_description
_atom_type_scat_dispersion_real
_atom_type_scat_dispersion_imag
_atom_type_scat_source
C C 0.0033 0.0016 'International Tables Vol C Tables 4.2.6.8 and 6.1.1.4'
H H 0.0000 0.0000 'International Tables Vol C Tables 4.2.6.8 and 6.1.1.4'
Br Br -0.2901 2.4595 'International Tables Vol C Tables 4.2.6.8 and 6.1.1.4'
N N 0.0061 0.0033 'International Tables Vol C Tables 4.2.6.8 and 6.1.1.4'
O O 0.0106 0.0060 'International Tables Vol C Tables 4.2.6.8 and 6.1.1.4'
S S 0.1246 0.1234 'International Tables Vol C Tables 4.2.6.8 and 6.1.1.4'

loop_
_exptl_crystal_face_index_h
_exptl_crystal_face_index_k
_exptl_crystal_face_index_l
_exptl_crystal_face_perp_dist
_exptl_oxdiff_crystal_face_indexfrac_h
_exptl_oxdiff_crystal_face_indexfrac_k
_exptl_oxdiff_crystal_face_indexfrac_l
_exptl_oxdiff_crystal_face_x
_exptl_oxdiff_crystal_face_y
_exptl_oxdiff_crystal_face_z
0 2 1 0.1267 -0.0000 2.0000 1.0000 0.0461 0.1277 0.0261
0 -2 -1 0.1267 0.0000 -2.0000 -1.0000 -0.0461 -0.1277 -0.0261
1 0 -1 0.2459 1.0000 0.0000 -1.0000 -0.0058 -0.0325 0.0667
-1 0 1 0.2459 -1.0000 -0.0000 1.0000 0.0058 0.0325 -0.0667
0 0 1 0.0270 0.0000 -0.0000 1.0000 -0.0312 0.0407 -0.0231
0 0 -1 0.0270 -0.0000 0.0000 -1.0000 0.0312 -0.0407 0.0231

loop_
_geom_angle_atom_site_label_1
_geom_angle_atom_site_label_2
_geom_angle_atom_site_label_3
_geom_angle
O2 S1 N4 106.74(9)
O2 S1 C18 107.11(10)
N4 S1 C18 105.57(10)
O3 S1 O2 120.71(10)
O3 S1 N4 107.20(10)
O3 S1 C18 108.57(10)
C5 N4 S1 117.83(14)
C5 N4 C11 122.51(18)
C11 N4 S1 119.48(15)
C17 C12 C6 121.67(19)
C13 C12 C17 118.46(19)
C13 C12 C6 119.80(19)
C16 C17 C12 120.5(2)
C11 O10 C9 115.92(17)
C20 C21 Br1 119.71(17)
C22 C21 Br1 118.53(17)
C22 C21 C20 121.8(2)
C19 C20 C21 119.1(2)
C18 C23 C22 119.7(2)
C15 C14 C13 120.7(2)
O7 C6 C12 113.31(18)
C5 C6 C12 121.8(2)
C5 C6 O7 124.90(19)
C6 O7 C8 118.11(17)
C14 C13 C12 120.5(2)
C14 C15 C16 119.5(2)
C15 C16 C17 120.4(2)
C6 C5 N4 126.6(2)
O10 C9 C8 115.34(19)
C23 C18 S1 119.43(17)
C23 C18 C19 120.9(2)
C19 C18 S1 119.62(17)
C21 C22 C23 119.0(2)
O10 C11 N4 113.21(18)
O7 C8 C9 111.22(18)
C20 C19 C18 119.5(2)

loop_
_geom_bond_atom_site_label_1
_geom_bond_atom_site_label_2
_geom_bond_distance
Br1 C21 1.897(2)
S1 O2 1.4306(16)
S1 N4 1.6444(18)
S1 O3 1.4279(16)
S1 C18 1.765(2)
N4 C5 1.416(3)
N4 C11 1.463(3)
C12 C17 1.398(3)
C12 C6 1.483(3)
C12 C13 1.394(3)
C17 C16 1.386(3)
O10 C9 1.426(3)
O10 C11 1.407(3)
C21 C20 1.381(3)
C21 C22 1.381(3)
C20 C19 1.380(3)
C23 C18 1.381(3)
C23 C22 1.385(3)
C14 C13 1.387(3)
C14 C15 1.377(4)
C6 O7 1.369(3)
C6 C5 1.333(3)
O7 C8 1.439(3)
C15 C16 1.385(4)
C9 C8 1.510(3)
C18 C19 1.391(3)
